data_4111456
loop_
_publ_author_name
'Laurent F. Groux'
'Thomas Weiss'
'Dastigiri N. Reddy'
'Preston A. Chase'
'Warren E. Piers'
'Tom Ziegler'
'Masood Parvez'
'Jordi Benet-Buchholz'

_publ_contact_author
;
    Masood Parvez
    Department of Chemistry
    University of Calgary
    2500 University Drive N.W.
    Calgary, Alberta, Canada T2N 1N4
;
_publ_contact_author_email parvez@ucalgary.ca
_publ_contact_author_fax (403)289-9488
_publ_contact_author_phone (403)220-5348
_publ_section_title
;
 Insertion of Acrylonitrile into Palladium Methyl Bonds in Neutral and
 Anionic Pd(II) Complexes
;
_journal_name_full 'Journal of the American Chemical Society'
_journal_page_first 1854
_journal_page_last 1869
_journal_paper_doi 10.1021/ja044119+
_journal_volume 127
_journal_year 2005
_chemical_formula_sum 'C30.5 H45.5 N3 O Pd'
_chemical_formula_weight 576.60
_space_group_IT_number 2
_symmetry_cell_setting triclinic
_symmetry_space_group_name_Hall '-P 1'
_symmetry_space_group_name_H-M 'P -1'
_atom_sites_solution_hydrogens geom
_atom_sites_solution_primary direct
_atom_sites_solution_secondary difmap
_audit_creation_method SHELXL-97
_cell_angle_alpha 93.220(4)
_cell_angle_beta 110.871(3)
_cell_angle_gamma 98.433(3)
_cell_formula_units_Z 4
_cell_length_a 13.9617(12)
_cell_length_b 14.0737(11)
_cell_length_c 17.2592(14)
_cell_measurement_temperature 153(2)
_cell_volume 3112.9(4)
_computing_cell_refinement 'Bruker SAINT program Vers. 5.0'
_computing_data_collection 'Bruker SMART CCD area detector system'
_computing_data_reduction 'Bruker SAINT program Vers. 5.0'
_computing_molecular_graphics 'SHELXL-97 (Sheldrick, 1997)'
_computing_publication_material 'SHELXL-97 (Sheldrick, 1997)'
_computing_structure_refinement 'SHELXL-97 (Sheldrick, 1997)'
_computing_structure_solution 'SHELXS-97 (Sheldrick, 1990)'
_diffrn_ambient_temperature 153(2)
_diffrn_detector_area_resol_mean 512
_diffrn_detector_type 'Smart 1000 CCD area detector'
_diffrn_measured_fraction_theta_full 0.969
_diffrn_measured_fraction_theta_max 0.969
_diffrn_measurement_device_type 'four-circle diffractometer Bruker P4'
_diffrn_measurement_method
;
 Fullsphere data collection, phi and omega scans,
 in omega at 0.3 deg scan width, three runs with 98, 67 and 67 frames, phi=0 deg
 in phi at 0.3 deg scan width, two runs with 1207 frames, omega=-32 deg
;
_diffrn_measurement_specimen_support 'magnetic support whith 10 micron nylon fiber cryoloop'
_diffrn_radiation_monochromator graphite
_diffrn_radiation_type MoK\a
_diffrn_radiation_wavelength 0.71073
_diffrn_reflns_av_R_equivalents 0.1217
_diffrn_reflns_av_sigmaI/netI 0.2159
_diffrn_reflns_limit_h_max 19
_diffrn_reflns_limit_h_min -19
_diffrn_reflns_limit_k_max 19
_diffrn_reflns_limit_k_min -19
_diffrn_reflns_limit_l_max 24
_diffrn_reflns_limit_l_min -24
_diffrn_reflns_number 46750
_diffrn_reflns_theta_full 30.50
_diffrn_reflns_theta_max 30.50
_diffrn_reflns_theta_min 1.47
_diffrn_source 'rotating anode X-ray tube'
_diffrn_source_current 250
_diffrn_source_power 47
_diffrn_source_size '10 mm x 0.5 mm fine focus'
_diffrn_source_type 'MACScience Co. M18X-HF'
_exptl_absorpt_coefficient_mu 0.621
_exptl_absorpt_correction_T_max 1.000000
_exptl_absorpt_correction_T_min 0.670673
_exptl_absorpt_correction_type empirical
_exptl_absorpt_process_details
; 
 Siemens SADABS program multi-scan
 Blessing, Acta Cryst. (1995) A51 33-38
;
_exptl_crystal_colour red
_exptl_crystal_density_diffrn 1.230
_exptl_crystal_description needle
_exptl_crystal_F_000 1214
_exptl_crystal_preparation
;
 Slow evaporation of dichloromethane under inert conditions
;
_exptl_crystal_size_max 0.4
_exptl_crystal_size_mid 0.03
_exptl_crystal_size_min 0.01
_refine_diff_density_max 0.544
_refine_diff_density_min -1.284
_refine_diff_density_rms 0.106
_refine_ls_extinction_method none
_refine_ls_goodness_of_fit_ref 0.773
_refine_ls_hydrogen_treatment constr
_refine_ls_matrix_type full
_refine_ls_number_parameters 720
_refine_ls_number_reflns 18397
_refine_ls_number_restraints 54
_refine_ls_restrained_S_all 0.772
_refine_ls_R_factor_all 0.1446
_refine_ls_R_factor_gt 0.0493
_refine_ls_shift/su_max 0.001
_refine_ls_shift/su_mean 0.000
_refine_ls_structure_factor_coef Fsqd
_refine_ls_weighting_details 'calc w=1/[\s^2^(Fo^2^)+(0.0281P)^2^+0.0000P] where P=(Fo^2^+2Fc^2^)/3'
_refine_ls_weighting_scheme calc
_refine_ls_wR_factor_gt 0.0899
_refine_ls_wR_factor_ref 0.1095
_reflns_number_gt 8089
_reflns_number_total 18397
_reflns_threshold_expression >2sigma(I)
_cod_data_source_file ja0441192Bsi20040927_052928.cif
_cod_data_source_block 1a-NCCH3
_cod_original_formula_sum 'C30.50 H45.50 N3 O Pd'
_cod_database_code 4111456

loop_
_symmetry_equiv_pos_as_xyz
'x, y, z'
'-x, -y, -z'

loop_
_atom_site_label
_atom_site_type_symbol
_atom_site_fract_x
_atom_site_fract_y
_atom_site_fract_z
_atom_site_U_iso_or_equiv
_atom_site_adp_type
_atom_site_occupancy
_atom_site_symmetry_multiplicity
_atom_site_calc_flag
_atom_site_refinement_flags
_atom_site_disorder_assembly
_atom_site_disorder_group
Pd1 Pd 0.52335(2) -0.08414(2) 0.67036(2) 0.02477(9) Uani 1 1 d . . .
N1 N 0.5014(3) -0.0771(2) 0.7775(2) 0.0216(8) Uani 1 1 d . . .
O1 O 0.3666(2) -0.0936(2) 0.60615(17) 0.0286(7) Uani 1 1 d . . .
C1 C 0.2959(3) -0.1069(3) 0.6371(2) 0.0242(9) Uani 1 1 d . . .
N2 N 0.4141(3) -0.0935(2) 0.7879(2) 0.0223(8) Uani 1 1 d . . .
C2 C 0.3176(3) -0.1114(3) 0.7241(2) 0.0206(9) Uani 1 1 d . . .
N3 N 0.5332(3) -0.1035(3) 0.5569(2) 0.0313(9) Uani 1 1 d . . .
C3 C 0.2365(3) -0.1333(3) 0.7550(2) 0.0218(9) Uani 1 1 d . . .
H3A H 0.2537 -0.1357 0.8132 0.026 Uiso 1 1 calc R . .
C4 C 0.1342(3) -0.1510(3) 0.7028(2) 0.0240(9) Uani 1 1 d . . .
C5 C 0.1134(3) -0.1401(3) 0.6176(3) 0.0273(10) Uani 1 1 d . . .
H5A H 0.0424 -0.1485 0.5814 0.033 Uiso 1 1 calc R . .
C6 C 0.1875(3) -0.1183(3) 0.5826(2) 0.0225(9) Uani 1 1 d . . .
C7 C 0.0440(3) -0.1791(3) 0.7316(3) 0.0342(11) Uani 1 1 d . . .
C8 C 0.0796(4) -0.1944(4) 0.8229(3) 0.0438(13) Uani 1 1 d . . .
H8A H 0.1199 -0.1338 0.8572 0.066 Uiso 1 1 calc R . .
H8B H 0.1233 -0.2443 0.8331 0.066 Uiso 1 1 calc R . .
H8C H 0.0187 -0.2151 0.8375 0.066 Uiso 1 1 calc R . .
C9 C -0.0235(5) -0.1032(5) 0.7159(4) 0.088(2) Uani 1 1 d . . .
H9A H 0.0151 -0.0435 0.7525 0.132 Uiso 1 1 calc R . .
H9B H -0.0863 -0.1259 0.7275 0.132 Uiso 1 1 calc R . .
H9C H -0.0434 -0.0906 0.6575 0.132 Uiso 1 1 calc R . .
C10 C -0.0212(4) -0.2751(5) 0.6821(4) 0.082(2) Uani 1 1 d . . .
H10A H -0.0786 -0.2947 0.7012 0.123 Uiso 1 1 calc R . .
H10B H 0.0228 -0.3249 0.6909 0.123 Uiso 1 1 calc R . .
H10C H -0.0494 -0.2674 0.6226 0.123 Uiso 1 1 calc R . .
C11 C 0.1594(3) -0.1073(3) 0.4905(2) 0.0271(9) Uani 1 1 d . . .
C12 C 0.0412(3) -0.1186(4) 0.4444(3) 0.0392(12) Uani 1 1 d . . .
H12A H 0.0076 -0.1835 0.4482 0.059 Uiso 1 1 calc R . .
H12B H 0.0260 -0.1095 0.3856 0.059 Uiso 1 1 calc R . .
H12C H 0.0145 -0.0701 0.4701 0.059 Uiso 1 1 calc R . .
C13 C 0.2078(4) -0.0057(3) 0.4794(3) 0.0396(12) Uani 1 1 d . . .
H13A H 0.2836 0.0046 0.5085 0.059 Uiso 1 1 calc R . .
H13B H 0.1793 0.0432 0.5029 0.059 Uiso 1 1 calc R . .
H13C H 0.1913 -0.0004 0.4199 0.059 Uiso 1 1 calc R . .
C14 C 0.1974(4) -0.1840(4) 0.4486(3) 0.0418(13) Uani 1 1 d . . .
H14A H 0.2735 -0.1754 0.4741 0.063 Uiso 1 1 calc R . .
H14B H 0.1766 -0.1774 0.3889 0.063 Uiso 1 1 calc R . .
H14C H 0.1667 -0.2484 0.4560 0.063 Uiso 1 1 calc R . .
C15 C 0.5860(3) -0.0594(3) 0.8586(3) 0.0239(10) Uani 1 1 d . . .
C16 C 0.6313(3) -0.1365(3) 0.8929(2) 0.0227(9) Uani 1 1 d . . .
C17 C 0.7125(3) -0.1180(3) 0.9694(3) 0.0313(10) Uani 1 1 d . . .
H17A H 0.7451 -0.1694 0.9939 0.038 Uiso 1 1 calc R . .
C18 C 0.7467(3) -0.0250(3) 1.0105(3) 0.0390(12) Uani 1 1 d . . .
H18A H 0.8016 -0.0129 1.0638 0.047 Uiso 1 1 calc R . .
C19 C 0.7018(4) 0.0492(4) 0.9749(3) 0.0428(13) Uani 1 1 d . . .
H19A H 0.7278 0.1128 1.0034 0.051 Uiso 1 1 calc R . .
C20 C 0.6203(3) 0.0357(3) 0.8991(3) 0.0375(12) Uani 1 1 d . . .
C21 C 0.5908(3) -0.2394(3) 0.8515(3) 0.0318(10) Uani 1 1 d . . .
H21A H 0.5402 -0.2374 0.7938 0.038 Uiso 1 1 calc R . .
C22 C 0.6773(4) -0.2902(4) 0.8438(3) 0.0506(14) Uani 1 1 d . . .
H22A H 0.6482 -0.3578 0.8204 0.076 Uiso 1 1 calc R . .
H22B H 0.7316 -0.2877 0.8991 0.076 Uiso 1 1 calc R . .
H22C H 0.7075 -0.2575 0.8070 0.076 Uiso 1 1 calc R . .
C23 C 0.5329(4) -0.2973(3) 0.8979(3) 0.0472(13) Uani 1 1 d . . .
H23A H 0.5162 -0.3657 0.8752 0.071 Uiso 1 1 calc R . .
H23B H 0.4683 -0.2732 0.8911 0.071 Uiso 1 1 calc R . .
H23C H 0.5767 -0.2904 0.9573 0.071 Uiso 1 1 calc R . .
C24 C 0.5704(4) 0.1201(4) 0.8619(3) 0.0537(15) Uani 1 1 d . . .
H24A H 0.5068 0.0942 0.8113 0.064 Uiso 1 1 calc R . .
C25 C 0.6461(5) 0.1883(4) 0.8359(4) 0.0731(19) Uani 1 1 d . . .
H25A H 0.6605 0.1544 0.7912 0.110 Uiso 1 1 calc R . .
H25B H 0.7112 0.2097 0.8840 0.110 Uiso 1 1 calc R . .
H25C H 0.6151 0.2447 0.8158 0.110 Uiso 1 1 calc R . .
C26 C 0.5378(5) 0.1757(4) 0.9256(4) 0.076(2) Uani 1 1 d . . .
H26A H 0.5014 0.2268 0.8994 0.114 Uiso 1 1 calc R . .
H26B H 0.6000 0.2046 0.9741 0.114 Uiso 1 1 calc R . .
H26C H 0.4914 0.1309 0.9436 0.114 Uiso 1 1 calc R . .
C27 C 0.6803(3) -0.0659(4) 0.7225(3) 0.0452(13) Uani 1 1 d . . .
H27A H 0.7029 -0.0492 0.7830 0.068 Uiso 1 1 calc R . .
H27B H 0.7111 -0.0138 0.6987 0.068 Uiso 1 1 calc R . .
H27C H 0.7031 -0.1261 0.7111 0.068 Uiso 1 1 calc R . .
C28 C 0.5251(3) -0.1203(3) 0.4894(3) 0.0328(11) Uani 1 1 d . . .
C29 C 0.5103(4) -0.1439(3) 0.4029(3) 0.0404(12) Uani 1 1 d . . .
H29A H 0.4373 -0.1453 0.3678 0.061 Uiso 1 1 calc R . .
H29B H 0.5286 -0.2075 0.3954 0.061 Uiso 1 1 calc R . .
H29C H 0.5550 -0.0949 0.3868 0.061 Uiso 1 1 calc R . .
Pd1B Pd 0.60554(2) -0.37268(2) 0.398336(19) 0.02095(9) Uani 1 1 d . . .
N1B N 0.6386(2) -0.3942(2) 0.29697(19) 0.0188(7) Uani 1 1 d . . .
O1B O 0.4493(2) -0.4197(2) 0.33028(16) 0.0254(7) Uani 1 1 d . . .
C1B C 0.4075(3) -0.4344(3) 0.2507(2) 0.0185(8) Uani 1 1 d . . .
N2B N 0.5739(2) -0.4174(2) 0.2219(2) 0.0196(8) Uani 1 1 d . . .
C2B C 0.4672(3) -0.4330(3) 0.1980(2) 0.0183(8) Uani 1 1 d . . .
N3B N 0.5657(3) -0.3563(3) 0.4981(2) 0.0291(9) Uani 1 1 d . . .
C3B C 0.4159(3) -0.4512(3) 0.1095(2) 0.0192(8) Uani 1 1 d . . .
H3BA H 0.4569 -0.4514 0.0758 0.023 Uiso 1 1 calc R . .
C4B C 0.3105(3) -0.4681(3) 0.0715(2) 0.0194(8) Uani 1 1 d . . .
C5B C 0.2533(3) -0.4695(3) 0.1245(2) 0.0234(9) Uani 1 1 d . . .
H5BA H 0.1795 -0.4812 0.0989 0.028 Uiso 1 1 calc R . .
C6B C 0.2962(3) -0.4554(3) 0.2107(2) 0.0199(8) Uani 1 1 d . . .
C7B C 0.2524(3) -0.4861(3) -0.0230(2) 0.0294(10) Uani 1 1 d . . .
C8B C 0.1747(4) -0.5818(4) -0.0468(3) 0.0452(14) Uani 1 1 d . . .
H8BA H 0.1231 -0.5784 -0.0208 0.068 Uiso 1 1 calc R . .
H8BB H 0.2120 -0.6349 -0.0271 0.068 Uiso 1 1 calc R . .
H8BC H 0.1393 -0.5934 -0.1076 0.068 Uiso 1 1 calc R . .
C9B C 0.1902(4) -0.4065(4) -0.0519(3) 0.0580(16) Uani 1 1 d . . .
H9BA H 0.2376 -0.3441 -0.0384 0.087 Uiso 1 1 calc R . .
H9BB H 0.1407 -0.4050 -0.0237 0.087 Uiso 1 1 calc R . .
H9BC H 0.1521 -0.4190 -0.1124 0.087 Uiso 1 1 calc R . .
C10B C 0.3264(4) -0.4933(4) -0.0686(3) 0.0527(15) Uani 1 1 d . . .
H10D H 0.3786 -0.4339 -0.0535 0.079 Uiso 1 1 calc R . .
H10E H 0.2871 -0.5020 -0.1290 0.079 Uiso 1 1 calc R . .
H10F H 0.3612 -0.5488 -0.0528 0.079 Uiso 1 1 calc R . .
C11B C 0.2282(3) -0.4611(3) 0.2638(3) 0.0291(10) Uani 1 1 d . . .
C12B C 0.2558(4) -0.5373(4) 0.3247(3) 0.0404(12) Uani 1 1 d . . .
H12D H 0.2488 -0.5999 0.2934 0.061 Uiso 1 1 calc R . .
H12E H 0.2085 -0.5432 0.3554 0.061 Uiso 1 1 calc R . .
H12F H 0.3277 -0.5175 0.3643 0.061 Uiso 1 1 calc R . .
C13B C 0.2450(4) -0.3628(3) 0.3132(3) 0.0411(12) Uani 1 1 d . . .
H13D H 0.2262 -0.3143 0.2745 0.062 Uiso 1 1 calc R . .
H13E H 0.3184 -0.3444 0.3500 0.062 Uiso 1 1 calc R . .
H13F H 0.2012 -0.3666 0.3468 0.062 Uiso 1 1 calc R . .
C14B C 0.1123(3) -0.4890(4) 0.2096(3) 0.0443(13) Uani 1 1 d . . .
H14D H 0.0912 -0.4388 0.1732 0.066 Uiso 1 1 calc R . .
H14E H 0.0715 -0.4954 0.2455 0.066 Uiso 1 1 calc R . .
H14F H 0.1000 -0.5508 0.1754 0.066 Uiso 1 1 calc R . .
C15B C 0.7447(3) -0.3817(3) 0.2987(2) 0.0218(9) Uani 1 1 d . . .
C16B C 0.8036(3) -0.4533(3) 0.3302(3) 0.0321(10) Uani 1 1 d . . .
C17B C 0.9041(4) -0.4405(4) 0.3309(3) 0.0470(14) Uani 1 1 d . . .
H17B H 0.9461 -0.4877 0.3514 0.056 Uiso 1 1 calc R . .
C18B C 0.9445(3) -0.3607(4) 0.3026(3) 0.0507(15) Uani 1 1 d . . .
H18B H 1.0138 -0.3532 0.3039 0.061 Uiso 1 1 calc R . .
C19B C 0.8852(3) -0.2920(4) 0.2724(3) 0.0373(12) Uani 1 1 d . . .
H19B H 0.8821 -0.2868 0.2146 0.045 Uiso 1 1 calc R . .
H19C H 0.9243 -0.2295 0.3056 0.045 Uiso 1 1 calc R . .
C20B C 0.7843(3) -0.3001(3) 0.2701(2) 0.0253(9) Uani 1 1 d . . .
C21B C 0.7578(4) -0.5417(3) 0.3599(3) 0.0447(13) Uani 1 1 d . . .
H21B H 0.6994 -0.5252 0.3757 0.054 Uiso 1 1 calc R . .
C22B C 0.7137(5) -0.6232(4) 0.2905(4) 0.0740(19) Uani 1 1 d . . .
H22D H 0.6892 -0.6816 0.3114 0.111 Uiso 1 1 calc R . .
H22E H 0.7678 -0.6355 0.2693 0.111 Uiso 1 1 calc R . .
H22F H 0.6552 -0.6059 0.2453 0.111 Uiso 1 1 calc R . .
C23B C 0.8379(5) -0.5727(5) 0.4372(4) 0.095(3) Uani 1 1 d . . .
H23D H 0.8680 -0.5178 0.4811 0.142 Uiso 1 1 calc R . .
H23E H 0.8934 -0.5941 0.4221 0.142 Uiso 1 1 calc R . .
H23F H 0.8035 -0.6260 0.4575 0.142 Uiso 1 1 calc R . .
C24B C 0.7227(3) -0.2212(3) 0.2405(3) 0.0310(10) Uani 1 1 d . . .
H24B H 0.6473 -0.2519 0.2173 0.037 Uiso 1 1 calc R . .
C25B C 0.7378(5) -0.1478(4) 0.3123(4) 0.076(2) Uani 1 1 d . . .
H25D H 0.7190 -0.1802 0.3550 0.114 Uiso 1 1 calc R . .
H25E H 0.6933 -0.0996 0.2924 0.114 Uiso 1 1 calc R . .
H25F H 0.8109 -0.1156 0.3363 0.114 Uiso 1 1 calc R . .
C26B C 0.7454(6) -0.1721(5) 0.1719(4) 0.091(2) Uani 1 1 d . . .
H26D H 0.6952 -0.1292 0.1497 0.136 Uiso 1 1 calc R . .
H26E H 0.7398 -0.2210 0.1270 0.136 Uiso 1 1 calc R . .
H26F H 0.8161 -0.1340 0.1943 0.136 Uiso 1 1 calc R . .
C27B C 0.7542(3) -0.3204(4) 0.4744(3) 0.0381(12) Uani 1 1 d . . .
H27D H 0.7901 -0.3743 0.4940 0.057 Uiso 1 1 calc R . .
H27E H 0.7548 -0.2793 0.5224 0.057 Uiso 1 1 calc R . .
H27F H 0.7900 -0.2822 0.4437 0.057 Uiso 1 1 calc R . .
C28B C 0.5343(4) -0.3536(3) 0.5507(3) 0.0331(11) Uani 1 1 d . . .
C29B C 0.4924(4) -0.3483(4) 0.6167(3) 0.0527(14) Uani 1 1 d . . .
H29D H 0.5264 -0.2883 0.6542 0.079 Uiso 1 1 calc R . .
H29E H 0.5053 -0.4039 0.6483 0.079 Uiso 1 1 calc R . .
H29F H 0.4172 -0.3492 0.5919 0.079 Uiso 1 1 calc R . .
C1L C -0.036(5) 0.121(5) -0.112(4) 0.16(3) Uani 0.33 1 d PU A 1
H1LD H -0.0671 0.1792 -0.1247 0.240 Uiso 0.33 1 d PR A 1
H1LE H -0.0900 0.0634 -0.1352 0.240 Uiso 0.33 1 d PR A 1
H1LF H 0.0171 0.1202 -0.1371 0.240 Uiso 0.33 1 d PR A 1
C2L C -0.012(3) 0.105(3) -0.031(2) 0.075(11) Uani 0.33 1 d PU A 1
H2LC H -0.0555 0.1323 -0.0043 0.090 Uiso 0.33 1 d PR A 1
H2LD H 0.0595 0.1431 -0.0089 0.090 Uiso 0.33 1 d PR A 1
C3L C -0.012(2) 0.030(4) -0.029(4) 0.074(11) Uani 0.33 1 d PU . 1
C1L' C -0.046(3) 0.202(2) -0.115(3) 0.102(12) Uani 0.33 1 d PU B 2
H1LA H -0.0684 0.1861 -0.1760 0.152 Uiso 0.33 1 d PR B 2
H1LB H 0.0193 0.2492 -0.0951 0.152 Uiso 0.33 1 d PR B 2
H1LC H -0.0995 0.2292 -0.1022 0.152 Uiso 0.33 1 d PR B 2
C2L' C -0.037(4) 0.025(5) -0.062(3) 0.14(2) Uani 0.33 1 d PU . 2
H2LA H 0.0216 0.0514 -0.0779 0.171 Uiso 0.33 1 d PR . 2
H2LB H -0.1082 0.0292 -0.1000 0.171 Uiso 0.33 1 d PR . 2
C3L' C 0.019(3) 0.032(4) 0.025(3) 0.107(13) Uani 0.33 1 d PU . 2
H3LA H -0.0371 0.0560 0.0385 0.129 Uiso 0.33 1 d PR . 2
H3LB H 0.0850 0.0768 0.0593 0.129 Uiso 0.33 1 d PR . 2
C2L" C -0.020(3) 0.171(3) -0.043(3) 0.126(13) Uani 0.33 1 d PU C 3
C3L" C -0.031(4) 0.094(5) -0.071(4) 0.101(15) Uani 0.33 1 d PU C 3
C1L" C -0.059(4) 0.153(3) -0.139(3) 0.102(12) Uani 0.33 1 d PU C 3

loop_
_atom_site_aniso_label
_atom_site_aniso_U_11
_atom_site_aniso_U_22
_atom_site_aniso_U_33
_atom_site_aniso_U_23
_atom_site_aniso_U_13
_atom_site_aniso_U_12
Pd1 0.0246(2) 0.0250(2) 0.0240(2) 0.00581(15) 0.00671(16) 0.00674(15)
N1 0.0206(18) 0.0162(18) 0.0233(19) 0.0023(14) 0.0032(15) 0.0012(14)
O1 0.0231(15) 0.0405(19) 0.0217(16) 0.0061(13) 0.0059(13) 0.0093(14)
C1 0.022(2) 0.020(2) 0.024(2) -0.0009(17) 0.0018(18) 0.0045(17)
N2 0.0218(18) 0.0182(18) 0.0218(19) 0.0005(14) 0.0011(15) 0.0062(14)
C2 0.023(2) 0.014(2) 0.018(2) -0.0024(15) 0.0006(17) 0.0035(16)
N3 0.030(2) 0.030(2) 0.036(2) 0.0107(18) 0.0113(19) 0.0092(17)
C3 0.025(2) 0.019(2) 0.019(2) 0.0023(16) 0.0047(17) 0.0046(16)
C4 0.022(2) 0.021(2) 0.024(2) 0.0004(17) 0.0047(17) 0.0010(17)
C5 0.021(2) 0.027(2) 0.028(2) 0.0002(19) 0.0031(19) 0.0026(18)
C6 0.026(2) 0.017(2) 0.020(2) -0.0020(16) 0.0042(17) 0.0044(16)
C7 0.024(2) 0.047(3) 0.026(2) 0.006(2) 0.0043(19) 0.002(2)
C8 0.039(3) 0.058(3) 0.037(3) 0.016(2) 0.018(2) 0.003(2)
C9 0.066(4) 0.139(7) 0.112(6) 0.082(5) 0.066(4) 0.071(4)
C10 0.057(4) 0.118(6) 0.047(4) -0.014(4) 0.018(3) -0.048(4)
C11 0.027(2) 0.027(2) 0.020(2) -0.0043(17) 0.0004(18) 0.0079(18)
C12 0.036(3) 0.051(3) 0.018(2) -0.002(2) -0.0037(19) 0.010(2)
C13 0.047(3) 0.043(3) 0.023(2) 0.009(2) 0.005(2) 0.009(2)
C14 0.051(3) 0.054(3) 0.017(2) -0.003(2) 0.004(2) 0.024(3)
C15 0.019(2) 0.021(2) 0.023(2) 0.0001(17) 0.0001(17) 0.0006(17)
C16 0.024(2) 0.022(2) 0.021(2) 0.0035(17) 0.0063(17) 0.0073(17)
C17 0.035(3) 0.031(3) 0.024(2) 0.0063(19) 0.003(2) 0.012(2)
C18 0.028(2) 0.039(3) 0.031(3) 0.001(2) -0.011(2) 0.004(2)
C19 0.039(3) 0.035(3) 0.031(3) -0.003(2) -0.011(2) 0.001(2)
C20 0.038(3) 0.021(2) 0.035(3) -0.0026(19) -0.008(2) 0.0051(19)
C21 0.038(3) 0.027(2) 0.027(2) 0.0022(19) 0.007(2) 0.011(2)
C22 0.068(4) 0.034(3) 0.060(4) 0.005(3) 0.028(3) 0.028(3)
C23 0.055(3) 0.030(3) 0.055(3) 0.006(2) 0.021(3) 0.000(2)
C24 0.056(3) 0.028(3) 0.051(3) -0.004(2) -0.012(3) 0.011(2)
C25 0.113(5) 0.033(3) 0.073(4) 0.019(3) 0.027(4) 0.023(3)
C26 0.075(4) 0.046(4) 0.095(5) -0.006(3) 0.010(4) 0.031(3)
C27 0.025(3) 0.064(4) 0.045(3) 0.011(3) 0.012(2) 0.002(2)
C28 0.035(3) 0.025(2) 0.044(3) 0.015(2) 0.017(2) 0.012(2)
C29 0.066(3) 0.028(3) 0.033(3) 0.004(2) 0.024(2) 0.010(2)
Pd1B 0.02501(19) 0.02081(19) 0.01584(17) 0.00047(14) 0.00632(14) 0.00421(14)
N1B 0.0177(17) 0.0199(18) 0.0164(17) -0.0035(14) 0.0043(14) 0.0031(14)
O1B 0.0259(16) 0.0321(17) 0.0171(15) -0.0002(12) 0.0078(13) 0.0028(13)
C1B 0.025(2) 0.016(2) 0.018(2) 0.0039(15) 0.0105(17) 0.0085(16)
N2B 0.0166(17) 0.0163(18) 0.0256(19) -0.0003(14) 0.0082(15) 0.0019(14)
C2B 0.018(2) 0.016(2) 0.020(2) 0.0015(15) 0.0060(16) 0.0052(15)
N3B 0.037(2) 0.029(2) 0.0203(19) 0.0010(16) 0.0102(17) 0.0009(16)
C3B 0.024(2) 0.017(2) 0.018(2) 0.0001(16) 0.0089(17) 0.0038(16)
C4B 0.018(2) 0.018(2) 0.019(2) -0.0016(16) 0.0047(16) 0.0018(16)
C5B 0.018(2) 0.019(2) 0.031(2) -0.0035(17) 0.0066(18) 0.0052(16)
C6B 0.020(2) 0.018(2) 0.024(2) -0.0019(16) 0.0110(17) 0.0048(16)
C7B 0.028(2) 0.033(3) 0.022(2) 0.0050(19) 0.0029(19) 0.0072(19)
C8B 0.041(3) 0.052(3) 0.028(3) -0.010(2) 0.005(2) -0.011(3)
C9B 0.072(4) 0.050(3) 0.029(3) 0.008(2) -0.013(3) 0.020(3)
C10B 0.051(3) 0.079(4) 0.021(2) 0.000(3) 0.013(2) -0.007(3)
C11B 0.026(2) 0.034(3) 0.030(2) -0.008(2) 0.0156(19) 0.0025(19)
C12B 0.039(3) 0.047(3) 0.042(3) 0.010(2) 0.025(2) 0.003(2)
C13B 0.039(3) 0.043(3) 0.044(3) -0.013(2) 0.023(2) 0.004(2)
C14B 0.026(2) 0.053(3) 0.057(3) -0.010(3) 0.022(2) 0.002(2)
C15B 0.0135(19) 0.029(2) 0.018(2) -0.0097(17) 0.0014(16) 0.0039(17)
C16B 0.027(2) 0.029(2) 0.037(3) -0.008(2) 0.009(2) 0.0062(19)
C17B 0.028(3) 0.042(3) 0.061(3) -0.016(3) 0.002(2) 0.017(2)
C18B 0.016(2) 0.057(4) 0.071(4) -0.034(3) 0.017(2) -0.006(2)
C19B 0.030(3) 0.043(3) 0.030(3) -0.019(2) 0.011(2) -0.011(2)
C20B 0.021(2) 0.030(2) 0.020(2) -0.0105(18) 0.0068(17) -0.0026(18)
C21B 0.041(3) 0.029(3) 0.062(3) 0.010(2) 0.011(3) 0.022(2)
C22B 0.083(5) 0.037(3) 0.103(5) -0.007(3) 0.044(4) -0.005(3)
C23B 0.081(5) 0.087(5) 0.104(6) 0.054(5) 0.007(4) 0.028(4)
C24B 0.028(2) 0.035(3) 0.027(2) 0.009(2) 0.0079(19) -0.0026(19)
C25B 0.114(5) 0.049(4) 0.068(4) 0.007(3) 0.021(4) 0.053(4)
C26B 0.124(6) 0.100(6) 0.078(5) 0.057(4) 0.058(5) 0.040(5)
C27B 0.039(3) 0.046(3) 0.021(2) -0.003(2) 0.008(2) -0.005(2)
C28B 0.046(3) 0.019(2) 0.032(3) -0.0004(19) 0.014(2) 0.003(2)
C29B 0.090(4) 0.037(3) 0.049(3) 0.010(2) 0.047(3) 0.010(3)
C1L 0.14(3) 0.19(4) 0.16(4) 0.04(3) 0.07(3) 0.02(2)
C2L 0.051(14) 0.09(2) 0.08(2) -0.041(17) 0.033(14) -0.005(14)
C3L 0.021(11) 0.12(3) 0.09(2) 0.01(2) 0.038(15) -0.001(14)
C1L' 0.101(18) 0.11(2) 0.10(2) 0.002(18) 0.064(16) -0.014(17)
C2L' 0.14(3) 0.13(3) 0.11(3) 0.02(2) 0.010(19) 0.00(2)
C3L' 0.11(2) 0.12(2) 0.09(2) -0.028(19) 0.029(17) 0.016(19)
C2L" 0.14(2) 0.13(2) 0.13(2) 0.03(2) 0.072(18) 0.009(19)
C3L" 0.08(2) 0.14(3) 0.11(3) 0.01(2) 0.07(2) 0.004(19)
C1L" 0.12(2) 0.08(2) 0.12(2) 0.011(19) 0.051(17) 0.018(19)

loop_
_atom_type_symbol
_atom_type_description
_atom_type_scat_dispersion_real
_atom_type_scat_dispersion_imag
_atom_type_scat_source
C C 0.0033 0.0016 'International Tables Vol C Tables 4.2.6.8 and 6.1.1.4'
H H 0.0000 0.0000 'International Tables Vol C Tables 4.2.6.8 and 6.1.1.4'
N N 0.0061 0.0033 'International Tables Vol C Tables 4.2.6.8 and 6.1.1.4'
O O 0.0106 0.0060 'International Tables Vol C Tables 4.2.6.8 and 6.1.1.4'
Pd Pd -0.9988 1.0072 'International Tables Vol C Tables 4.2.6.8 and 6.1.1.4'

loop_
_geom_angle_atom_site_label_1
_geom_angle_atom_site_label_2
_geom_angle_atom_site_label_3
_geom_angle
_geom_angle_site_symmetry_1
_geom_angle_site_symmetry_3
N1 Pd1 N3 173.93(14) . .
N1 Pd1 C27 95.45(17) . .
N3 Pd1 C27 88.89(18) . .
N1 Pd1 O1 90.36(12) . .
N3 Pd1 O1 85.61(13) . .
C27 Pd1 O1 173.06(17) . .
N2 N1 C15 109.1(3) . .
N2 N1 Pd1 127.2(3) . .
C15 N1 Pd1 123.5(3) . .
C1 O1 Pd1 125.9(2) . .
O1 C1 C2 123.4(3) . .
O1 C1 C6 119.5(4) . .
C2 C1 C6 117.2(4) . .
N1 N2 C2 124.6(3) . .
N2 C2 C3 111.4(3) . .
N2 C2 C1 127.1(4) . .
C3 C2 C1 121.5(3) . .
C28 N3 Pd1 170.7(4) . .
C4 C3 C2 121.4(4) . .
C3 C4 C5 116.7(4) . .
C3 C4 C7 123.8(4) . .
C5 C4 C7 119.5(3) . .
C6 C5 C4 125.5(4) . .
C5 C6 C1 117.5(4) . .
C5 C6 C11 122.7(3) . .
C1 C6 C11 119.8(4) . .
C9 C7 C8 109.4(4) . .
C9 C7 C4 110.0(4) . .
C8 C7 C4 112.8(3) . .
C9 C7 C10 108.9(5) . .
C8 C7 C10 106.7(4) . .
C4 C7 C10 108.8(4) . .
C6 C11 C14 110.5(3) . .
C6 C11 C12 111.7(4) . .
C14 C11 C12 107.6(3) . .
C6 C11 C13 110.3(3) . .
C14 C11 C13 109.8(4) . .
C12 C11 C13 106.9(4) . .
C16 C15 C20 122.3(4) . .
C16 C15 N1 119.1(3) . .
C20 C15 N1 118.7(3) . .
C17 C16 C15 118.2(4) . .
C17 C16 C21 119.5(4) . .
C15 C16 C21 122.2(3) . .
C16 C17 C18 120.3(4) . .
C19 C18 C17 120.1(4) . .
C18 C19 C20 122.5(4) . .
C19 C20 C15 116.6(4) . .
C19 C20 C24 121.1(4) . .
C15 C20 C24 122.3(4) . .
C16 C21 C23 110.8(4) . .
C16 C21 C22 112.5(4) . .
C23 C21 C22 110.1(4) . .
C20 C24 C25 110.1(5) . .
C20 C24 C26 110.4(5) . .
C25 C24 C26 110.0(5) . .
N3 C28 C29 177.6(5) . .
N1B Pd1B N3B 177.08(14) . .
N1B Pd1B C27B 94.96(16) . .
N3B Pd1B C27B 87.66(17) . .
N1B Pd1B O1B 90.78(12) . .
N3B Pd1B O1B 86.64(13) . .
C27B Pd1B O1B 173.99(16) . .
N2B N1B C15B 109.9(3) . .
N2B N1B Pd1B 127.1(3) . .
C15B N1B Pd1B 123.0(2) . .
C1B O1B Pd1B 125.5(2) . .
O1B C1B C6B 119.8(3) . .
O1B C1B C2B 122.9(3) . .
C6B C1B C2B 117.3(3) . .
N1B N2B C2B 125.0(3) . .
N2B C2B C3B 111.9(3) . .
N2B C2B C1B 127.8(3) . .
C3B C2B C1B 120.3(3) . .
C28B N3B Pd1B 173.1(4) . .
C4B C3B C2B 122.3(4) . .
C3B C4B C5B 116.5(3) . .
C3B C4B C7B 124.1(4) . .
C5B C4B C7B 119.5(3) . .
C6B C5B C4B 125.2(4) . .
C5B C6B C1B 118.4(3) . .
C5B C6B C11B 121.9(3) . .
C1B C6B C11B 119.8(3) . .
C10B C7B C9B 110.7(4) . .
C10B C7B C4B 111.6(3) . .
C9B C7B C4B 109.8(4) . .
C10B C7B C8B 107.2(4) . .
C9B C7B C8B 107.2(4) . .
C4B C7B C8B 110.3(4) . .
C13B C11B C14B 107.9(4) . .
C13B C11B C6B 109.7(3) . .
C14B C11B C6B 111.6(3) . .
C13B C11B C12B 109.3(4) . .
C14B C11B C12B 107.7(4) . .
C6B C11B C12B 110.5(3) . .
C20B C15B C16B 122.6(4) . .
C20B C15B N1B 119.6(4) . .
C16B C15B N1B 117.8(4) . .
C17B C16B C15B 117.1(4) . .
C17B C16B C21B 121.7(4) . .
C15B C16B C21B 121.2(4) . .
C18B C17B C16B 121.3(5) . .
C19B C18B C17B 120.3(4) . .
C18B C19B C20B 121.5(5) . .
C19B C20B C15B 117.3(4) . .
C19B C20B C24B 120.4(4) . .
C15B C20B C24B 122.3(4) . .
C22B C21B C16B 109.9(4) . .
C22B C21B C23B 110.6(5) . .
C16B C21B C23B 112.2(4) . .
C25B C24B C20B 110.7(4) . .
C25B C24B C26B 110.3(5) . .
C20B C24B C26B 114.0(4) . .
N3B C28B C29B 178.4(5) . .
C2L C1L C3L 31(3) . .
C3L C2L C1L 107(5) . .
C2L C3L C3L 138(9) . 2
C2L C3L C1L 42(4) . .
C3L C3L C1L 175(3) 2 .
C3L' C2L' C3L' 53(4) 2 .
C2L' C3L' C3L' 80(7) 2 2
C2L' C3L' C2L' 127(4) 2 .
C3L' C3L' C2L' 47(5) 2 .
C3L" C2L" C1L" 64(4) . .
C2L" C3L" C1L" 72(5) . .
C3L" C1L" C2L" 44(3) . .

loop_
_geom_bond_atom_site_label_1
_geom_bond_atom_site_label_2
_geom_bond_distance
_geom_bond_site_symmetry_2
Pd1 N1 1.978(3) .
Pd1 N3 2.018(4) .
Pd1 C27 2.021(4) .
Pd1 O1 2.050(3) .
N1 N2 1.285(4) .
N1 C15 1.455(5) .
O1 C1 1.276(5) .
C1 C2 1.429(5) .
C1 C6 1.449(5) .
N2 C2 1.381(5) .
C2 C3 1.416(5) .
N3 C28 1.137(5) .
C3 C4 1.366(5) .
C4 C5 1.416(6) .
C4 C7 1.520(6) .
C5 C6 1.379(6) .
C6 C11 1.518(5) .
C7 C9 1.500(7) .
C7 C8 1.512(6) .
C7 C10 1.530(7) .
C11 C14 1.523(6) .
C11 C12 1.535(5) .
C11 C13 1.541(6) .
C15 C16 1.391(5) .
C15 C20 1.406(6) .
C16 C17 1.379(5) .
C16 C21 1.512(6) .
C17 C18 1.385(6) .
C18 C19 1.360(6) .
C19 C20 1.374(6) .
C20 C24 1.523(6) .
C21 C23 1.516(6) .
C21 C22 1.531(6) .
C24 C25 1.526(8) .
C24 C26 1.546(8) .
C28 C29 1.444(6) .
Pd1B N1B 1.981(3) .
Pd1B N3B 2.000(4) .
Pd1B C27B 2.019(4) .
Pd1B O1B 2.058(3) .
N1B N2B 1.279(4) .
N1B C15B 1.455(5) .
O1B C1B 1.277(4) .
C1B C6B 1.434(5) .
C1B C2B 1.436(5) .
N2B C2B 1.376(5) .
C2B C3B 1.426(5) .
N3B C28B 1.142(5) .
C3B C4B 1.358(5) .
C4B C5B 1.411(5) .
C4B C7B 1.528(5) .
C5B C6B 1.382(5) .
C6B C11B 1.534(5) .
C7B C10B 1.515(6) .
C7B C9B 1.516(6) .
C7B C8B 1.534(6) .
C11B C13B 1.524(6) .
C11B C14B 1.530(6) .
C11B C12B 1.538(6) .
C15B C20B 1.393(6) .
C15B C16B 1.405(6) .
C16B C17B 1.384(6) .
C16B C21B 1.515(7) .
C17B C18B 1.374(7) .
C18B C19B 1.369(7) .
C19B C20B 1.382(6) .
C20B C24B 1.505(6) .
C21B C22B 1.498(7) .
C21B C23B 1.538(7) .
C24B C25B 1.501(7) .
C24B C26B 1.508(7) .
C28B C29B 1.458(6) .
C1L C2L 1.36(8) .
C1L C3L 1.95(8) .
C2L C3L 1.05(7) .
C3L C3L 1.33(11) 2
C2L' C3L' 1.05(8) 2
C2L' C3L' 1.42(8) .
C3L' C2L' 1.05(8) 2
C3L' C3L' 1.15(8) 2
C2L" C3L" 1.12(7) .
C2L" C1L" 1.54(6) .
C3L" C1L" 1.45(8) .

loop_
_geom_torsion_atom_site_label_1
_geom_torsion_atom_site_label_2
_geom_torsion_atom_site_label_3
_geom_torsion_atom_site_label_4
_geom_torsion
_geom_torsion_site_symmetry_1
_geom_torsion_site_symmetry_4
C27 Pd1 N1 N2 -172.4(3) . .
O1 Pd1 N1 N2 11.4(3) . .
C27 Pd1 N1 C15 2.3(3) . .
O1 Pd1 N1 C15 -173.9(3) . .
N1 Pd1 O1 C1 -10.4(3) . .
N3 Pd1 O1 C1 165.1(3) . .
Pd1 O1 C1 C2 3.9(6) . .
Pd1 O1 C1 C6 -176.0(3) . .
C15 N1 N2 C2 178.7(3) . .
Pd1 N1 N2 C2 -6.0(5) . .
N1 N2 C2 C3 176.0(3) . .
N1 N2 C2 C1 -5.7(6) . .
O1 C1 C2 N2 6.6(6) . .
C6 C1 C2 N2 -173.4(3) . .
O1 C1 C2 C3 -175.3(4) . .
C6 C1 C2 C3 4.7(6) . .
N2 C2 C3 C4 178.3(3) . .
C1 C2 C3 C4 -0.1(6) . .
C2 C3 C4 C5 -4.0(6) . .
C2 C3 C4 C7 177.2(4) . .
C3 C4 C5 C6 3.6(6) . .
C7 C4 C5 C6 -177.6(4) . .
C4 C5 C6 C1 1.0(6) . .
C4 C5 C6 C11 -179.8(4) . .
O1 C1 C6 C5 175.0(4) . .
C2 C1 C6 C5 -5.0(5) . .
O1 C1 C6 C11 -4.3(6) . .
C2 C1 C6 C11 175.7(4) . .
C3 C4 C7 C9 117.3(5) . .
C5 C4 C7 C9 -61.4(6) . .
C3 C4 C7 C8 -5.2(6) . .
C5 C4 C7 C8 176.0(4) . .
C3 C4 C7 C10 -123.5(5) . .
C5 C4 C7 C10 57.8(6) . .
C5 C6 C11 C14 -117.1(4) . .
C1 C6 C11 C14 62.2(5) . .
C5 C6 C11 C12 2.7(6) . .
C1 C6 C11 C12 -178.1(4) . .
C5 C6 C11 C13 121.4(4) . .
C1 C6 C11 C13 -59.4(5) . .
N2 N1 C15 C16 92.6(4) . .
Pd1 N1 C15 C16 -82.9(4) . .
N2 N1 C15 C20 -88.5(5) . .
Pd1 N1 C15 C20 96.0(4) . .
C20 C15 C16 C17 0.2(6) . .
N1 C15 C16 C17 179.0(4) . .
C20 C15 C16 C21 176.8(4) . .
N1 C15 C16 C21 -4.4(6) . .
C15 C16 C17 C18 0.4(6) . .
C21 C16 C17 C18 -176.3(4) . .
C16 C17 C18 C19 -1.4(7) . .
C17 C18 C19 C20 1.8(8) . .
C18 C19 C20 C15 -1.2(8) . .
C18 C19 C20 C24 178.6(5) . .
C16 C15 C20 C19 0.2(7) . .
N1 C15 C20 C19 -178.7(4) . .
C16 C15 C20 C24 -179.7(5) . .
N1 C15 C20 C24 1.5(7) . .
C17 C16 C21 C23 70.6(5) . .
C15 C16 C21 C23 -106.0(5) . .
C17 C16 C21 C22 -53.2(5) . .
C15 C16 C21 C22 130.3(4) . .
C19 C20 C24 C25 68.9(7) . .
C15 C20 C24 C25 -111.2(5) . .
C19 C20 C24 C26 -52.8(7) . .
C15 C20 C24 C26 127.0(5) . .
C27B Pd1B N1B N2B -171.2(3) . .
O1B Pd1B N1B N2B 7.0(3) . .
C27B Pd1B N1B C15B 6.5(3) . .
O1B Pd1B N1B C15B -175.3(3) . .
N1B Pd1B O1B C1B -11.2(3) . .
N3B Pd1B O1B C1B 170.2(3) . .
Pd1B O1B C1B C6B -172.1(3) . .
Pd1B O1B C1B C2B 9.3(5) . .
C15B N1B N2B C2B -178.8(3) . .
Pd1B N1B N2B C2B -0.9(5) . .
N1B N2B C2B C3B 175.9(3) . .
N1B N2B C2B C1B -5.4(6) . .
O1B C1B C2B N2B 0.5(6) . .
C6B C1B C2B N2B -178.1(3) . .
O1B C1B C2B C3B 179.2(3) . .
C6B C1B C2B C3B 0.6(5) . .
N2B C2B C3B C4B -179.7(3) . .
C1B C2B C3B C4B 1.5(6) . .
C2B C3B C4B C5B -1.7(5) . .
C2B C3B C4B C7B 178.9(4) . .
C3B C4B C5B C6B -0.1(6) . .
C7B C4B C5B C6B 179.3(4) . .
C4B C5B C6B C1B 2.1(6) . .
C4B C5B C6B C11B -178.2(4) . .
O1B C1B C6B C5B 179.1(3) . .
C2B C1B C6B C5B -2.2(5) . .
O1B C1B C6B C11B -0.6(5) . .
C2B C1B C6B C11B 178.1(3) . .
C3B C4B C7B C10B 6.1(6) . .
C5B C4B C7B C10B -173.3(4) . .
C3B C4B C7B C9B -117.0(5) . .
C5B C4B C7B C9B 63.5(5) . .
C3B C4B C7B C8B 125.1(4) . .
C5B C4B C7B C8B -54.3(5) . .
C5B C6B C11B C13B -116.5(4) . .
C1B C6B C11B C13B 63.2(5) . .
C5B C6B C11B C14B 3.1(5) . .
C1B C6B C11B C14B -177.2(4) . .
C5B C6B C11B C12B 123.0(4) . .
C1B C6B C11B C12B -57.3(5) . .
N2B N1B C15B C20B 73.5(4) . .
Pd1B N1B C15B C20B -104.6(4) . .
N2B N1B C15B C16B -107.0(4) . .
Pd1B N1B C15B C16B 75.0(4) . .
C20B C15B C16B C17B -0.8(6) . .
N1B C15B C16B C17B 179.7(4) . .
C20B C15B C16B C21B -179.4(4) . .
N1B C15B C16B C21B 1.1(6) . .
C15B C16B C17B C18B 0.4(7) . .
C21B C16B C17B C18B 179.0(5) . .
C16B C17B C18B C19B -0.3(7) . .
C17B C18B C19B C20B 0.5(7) . .
C18B C19B C20B C15B -0.8(6) . .
C18B C19B C20B C24B 177.1(4) . .
C16B C15B C20B C19B 1.0(6) . .
N1B C15B C20B C19B -179.5(3) . .
C16B C15B C20B C24B -176.9(4) . .
N1B C15B C20B C24B 2.7(6) . .
C17B C16B C21B C22B -84.7(5) . .
C15B C16B C21B C22B 93.8(5) . .
C17B C16B C21B C23B 38.8(7) . .
C15B C16B C21B C23B -142.7(5) . .
C19B C20B C24B C25B -90.6(5) . .
C15B C20B C24B C25B 87.2(5) . .
C19B C20B C24B C26B 34.5(6) . .
C15B C20B C24B C26B -147.7(5) . .
C1L C2L C3L C3L 173(5) . 2
C3L' C2L' C3L' C2L' 0.000(6) 2 2
